data_4002545
loop_
_publ_author_name
'Viola, M.C.'
'Pagola, S.'
'Martinez-Lope, M.J.'
'Alonso, J.A.'
'Martinez, J.L.'
'de Paoli, J.M.'
'Carbonio, R.E.'
'Pedregosa, J.C.'
'Fernandez-Diaz, M.T.'

_publ_section_title
;
 Structure and magnetic properties of Sr2 Co W O6: an ordered double
 perovskite containing Co(2+)(HS) with unquenched orbital magnetic moment
;
_journal_name_full 'Chemistry of Materials (1,1989-)'
_journal_page_first 1655
_journal_page_last 1663
_journal_volume 15
_journal_year 2003
_chemical_formula_sum 'Co O6 Sr2 W'
_chemical_name_systematic 'Sr2 (Co W O6)'
_space_group_IT_number 14
_symmetry_space_group_name_Hall '-P 2yn'
_symmetry_space_group_name_H-M 'P 1 21/n 1'
_cell_angle_alpha 90
_cell_angle_beta 90.041
_cell_angle_gamma 90
_cell_formula_units_Z 2
_cell_length_a 5.61267
_cell_length_b 5.58753
_cell_length_c 7.8994
_cell_volume 247.733
_citation_journal_id_ASTM CMATEX
_cod_data_source_file Viola_CMATEX_2003_317.cif
_cod_data_source_block Co1O6Sr2W1
_cod_original_cell_volume 247.7327
_cod_original_sg_symbol_Hall '-P 2ybc (x-z,y,z)'
_cod_original_formula_sum 'Co1 O6 Sr2 W1'
_cod_database_code 4002545

loop_
_symmetry_equiv_pos_as_xyz
x,y,z
-x+1/2,y+1/2,-z+1/2
-x,-y,-z
x-1/2,-y-1/2,z-1/2

loop_
_atom_site_label
_atom_site_type_symbol
_atom_site_fract_x
_atom_site_fract_y
_atom_site_fract_z
_atom_site_occupancy
_atom_site_U_iso_or_equiv
O1 O-2 0.0485 0.495 0.2601 1 0.0
Co1 Co+2 0.5 0 0.5 1 0.0
O2 O-2 0.7187 0.2636 0.0251 1 0.0
W1 W+6 0.5 0 0 1 0.0
Sr1 Sr+2 0.9979 0.0146 0.2487 1 0.0
O3 O-2 0.2398 0.224 0.9748 1 0.0
